data_4503451
loop_
_publ_author_name
'Liu, Guang-Xiang'
'Huang, Yong-Qing'
'Chu, Qian'
'Okamura, Taka-aki'
'Sun, Wei-Yin'
'Liang, Hong'
'Ueyama, Norikazu'

_publ_section_title
;
 Effect ofN-Donor Ancillary Ligands on Supramolecular Architectures of a
 Series of Zinc(II) and Cadmium(II) Complexes with Flexible Tricarboxylate
;
_journal_issue 9
_journal_name_full 'Crystal Growth &amp; Design'
_journal_page_first 3233
_journal_paper_doi 10.1021/cg701137d
_journal_volume 8
_journal_year 2008
_chemical_formula_moiety 'C44 H34 N4 O12 Zn3'
_chemical_formula_sum 'C44 H34 N4 O12 Zn3'
_chemical_formula_weight 1006.86
_chemical_name_systematic
; 
 ? 
;
_space_group_IT_number 14
_symmetry_cell_setting monoclinic
_symmetry_space_group_name_Hall '-P 2ybc'
_symmetry_space_group_name_H-M 'P 1 21/c 1'
_atom_sites_solution_hydrogens geom
_atom_sites_solution_primary direct
_atom_sites_solution_secondary difmap
_audit_creation_method SHELXL-97
_cell_angle_alpha 90.00
_cell_angle_beta 110.536(5)
_cell_angle_gamma 90.00
_cell_formula_units_Z 2
_cell_length_a 11.626(3)
_cell_length_b 11.192(3)
_cell_length_c 15.631(4)
_cell_measurement_reflns_used 4176
_cell_measurement_temperature 293(2)
_cell_measurement_theta_max 27.19
_cell_measurement_theta_min 2.61
_cell_volume 1904.6(9)
_computing_cell_refinement Saintplus(Bruker,2000)
_computing_data_collection Smart(Bruker,2000)
_computing_data_reduction Saintplus(Bruker,2000)
_computing_structure_refinement 'SHELXL-97 (Sheldrick, 1997)'
_computing_structure_solution 'SHELXS-97 (Sheldrick, 1990)'
_diffrn_ambient_temperature 293(2)
_diffrn_measured_fraction_theta_full 0.994
_diffrn_measured_fraction_theta_max 0.994
_diffrn_measurement_device_type 'Bruker Smart Apex CCD'
_diffrn_measurement_method '\w and \f scan'
_diffrn_radiation_monochromator graphite
_diffrn_radiation_source 'fine-focus sealed tube'
_diffrn_radiation_type MoK\a
_diffrn_radiation_wavelength 0.71073
_diffrn_reflns_av_R_equivalents 0.0542
_diffrn_reflns_av_sigmaI/netI 0.0481
_diffrn_reflns_limit_h_max 14
_diffrn_reflns_limit_h_min -7
_diffrn_reflns_limit_k_max 13
_diffrn_reflns_limit_k_min -13
_diffrn_reflns_limit_l_max 19
_diffrn_reflns_limit_l_min -19
_diffrn_reflns_number 9936
_diffrn_reflns_theta_full 25.99
_diffrn_reflns_theta_max 25.99
_diffrn_reflns_theta_min 1.87
_exptl_absorpt_coefficient_mu 1.951
_exptl_absorpt_correction_T_max 0.8288
_exptl_absorpt_correction_T_min 0.7455
_exptl_absorpt_correction_type multi-scan
_exptl_absorpt_process_details SADABS(Bruker,2000)
_exptl_crystal_colour yellow
_exptl_crystal_density_diffrn 1.756
_exptl_crystal_density_method 'not measured'
_exptl_crystal_description block
_exptl_crystal_F_000 1024
_exptl_crystal_size_max 0.16
_exptl_crystal_size_mid 0.10
_exptl_crystal_size_min 0.10
_refine_diff_density_max 0.458
_refine_diff_density_min -0.384
_refine_diff_density_rms 0.080
_refine_ls_goodness_of_fit_ref 1.004
_refine_ls_hydrogen_treatment constr
_refine_ls_matrix_type full
_refine_ls_number_parameters 286
_refine_ls_number_reflns 3721
_refine_ls_number_restraints 0
_refine_ls_restrained_S_all 1.004
_refine_ls_R_factor_all 0.0413
_refine_ls_R_factor_gt 0.0338
_refine_ls_shift/su_max 0.000
_refine_ls_shift/su_mean 0.000
_refine_ls_structure_factor_coef Fsqd
_refine_ls_weighting_details 'calc w=1/[\s^2^(Fo^2^)+(0.0410P)^2^+0.0000P] where P=(Fo^2^+2Fc^2^)/3'
_refine_ls_weighting_scheme calc
_refine_ls_wR_factor_gt 0.0799
_refine_ls_wR_factor_ref 0.0822
_reflns_number_gt 3104
_reflns_number_total 3721
_reflns_threshold_expression >2sigma(I)
_cod_data_source_file cg701137d-file002.cif
_cod_data_source_block 1
_cod_original_cell_volume 1904.7(9)
_cod_original_sg_symbol_H-M 'P 21/c'
_cod_database_code 4503451

loop_
_symmetry_equiv_pos_as_xyz
'x, y, z'
'-x, y+1/2, -z+1/2'
'-x, -y, -z'
'x, -y-1/2, z-1/2'

loop_
_atom_site_label
_atom_site_type_symbol
_atom_site_fract_x
_atom_site_fract_y
_atom_site_fract_z
_atom_site_U_iso_or_equiv
_atom_site_adp_type
_atom_site_occupancy
_atom_site_symmetry_multiplicity
_atom_site_calc_flag
_atom_site_refinement_flags
Zn1 Zn 0.78075(3) 0.43304(2) 0.23324(2) 0.02886(11) Uani 1 1 d .
Zn2 Zn 1.0000 0.5000 0.5000 0.02573(12) Uani 1 2 d S
N1 N 0.6395(2) 0.44876(19) 0.28313(15) 0.0318(5) Uani 1 1 d .
N2 N 0.1554(2) 0.49624(18) 0.45817(15) 0.0291(5) Uani 1 1 d .
O1 O 0.89749(17) -0.43696(14) 0.27235(12) 0.0307(4) Uani 1 1 d .
O2 O 0.91773(17) -0.35966(15) 0.40777(12) 0.0320(4) Uani 1 1 d .
O3 O 0.65197(19) -0.10480(17) 0.60372(14) 0.0425(5) Uani 1 1 d .
O4 O 0.72175(18) 0.07819(16) 0.60033(12) 0.0382(5) Uani 1 1 d .
O5 O 0.90614(17) 0.36602(15) 0.40623(12) 0.0352(4) Uani 1 1 d .
O6 O 0.86103(18) 0.27728(16) 0.27392(12) 0.0384(5) Uani 1 1 d .
C1 C 0.9156(2) 0.2789(2) 0.35981(18) 0.0279(6) Uani 1 1 d .
C2 C 0.9881(2) 0.1702(2) 0.40424(18) 0.0315(6) Uani 1 1 d .
H2A H 1.0317 0.1859 0.4686 0.038 Uiso 1 1 calc R
H2B H 1.0482 0.1520 0.3760 0.038 Uiso 1 1 calc R
C3 C 0.9030(2) 0.0648(2) 0.39394(18) 0.0271(6) Uani 1 1 d .
C4 C 0.9135(3) -0.0344(2) 0.34403(18) 0.0286(6) Uani 1 1 d .
H4 H 0.9743 -0.0367 0.3182 0.034 Uiso 1 1 calc R
C5 C 0.8340(2) -0.1304(2) 0.33238(17) 0.0290(6) Uani 1 1 d .
C6 C 0.7436(2) -0.1255(2) 0.37022(17) 0.0296(6) Uani 1 1 d .
H6 H 0.6896 -0.1894 0.3619 0.036 Uiso 1 1 calc R
C7 C 0.7313(2) -0.0274(2) 0.42047(17) 0.0282(6) Uani 1 1 d .
C8 C 0.8132(2) 0.0666(2) 0.43234(17) 0.0286(6) Uani 1 1 d .
H8 H 0.8072 0.1323 0.4670 0.034 Uiso 1 1 calc R
C9 C 0.8463(3) -0.2353(2) 0.27539(18) 0.0345(6) Uani 1 1 d .
H9A H 0.7668 -0.2488 0.2283 0.041 Uiso 1 1 calc R
H9B H 0.9027 -0.2127 0.2449 0.041 Uiso 1 1 calc R
C10 C 0.8897(2) -0.3525(2) 0.32378(17) 0.0256(5) Uani 1 1 d .
C11 C 0.6286(3) -0.0209(3) 0.45869(19) 0.0370(6) Uani 1 1 d .
H11A H 0.5804 0.0504 0.4350 0.044 Uiso 1 1 calc R
H11B H 0.5752 -0.0893 0.4368 0.044 Uiso 1 1 calc R
C12 C 0.6708(2) -0.0183(2) 0.56186(19) 0.0320(6) Uani 1 1 d .
C13 C 0.6165(3) 0.3635(3) 0.3338(2) 0.0418(7) Uani 1 1 d .
H13 H 0.6647 0.2949 0.3449 0.050 Uiso 1 1 calc R
C14 C 0.5260(3) 0.3704(3) 0.3707(2) 0.0427(7) Uani 1 1 d .
H14 H 0.5140 0.3073 0.4053 0.051 Uiso 1 1 calc R
C15 C 0.4524(2) 0.4707(2) 0.35693(18) 0.0304(6) Uani 1 1 d .
C16 C 0.4771(3) 0.5595(2) 0.3041(2) 0.0422(7) Uani 1 1 d .
H16 H 0.4310 0.6295 0.2926 0.051 Uiso 1 1 calc R
C17 C 0.5677(3) 0.5458(3) 0.2688(2) 0.0420(7) Uani 1 1 d .
H17 H 0.5806 0.6070 0.2329 0.050 Uiso 1 1 calc R
C18 C 0.2231(3) 0.3970(2) 0.4678(2) 0.0364(7) Uani 1 1 d .
H18 H 0.2033 0.3316 0.4966 0.044 Uiso 1 1 calc R
C19 C 0.3195(3) 0.3862(2) 0.43768(19) 0.0353(6) Uani 1 1 d .
H19 H 0.3631 0.3149 0.4462 0.042 Uiso 1 1 calc R
C20 C 0.3528(3) 0.4818(2) 0.39430(18) 0.0312(6) Uani 1 1 d .
C21 C 0.2850(3) 0.5867(3) 0.3873(2) 0.0440(8) Uani 1 1 d .
H21 H 0.3048 0.6545 0.3609 0.053 Uiso 1 1 calc R
C22 C 0.1898(3) 0.5896(3) 0.4190(2) 0.0424(7) Uani 1 1 d .
H22 H 0.1461 0.6605 0.4132 0.051 Uiso 1 1 calc R

loop_
_atom_site_aniso_label
_atom_site_aniso_U_11
_atom_site_aniso_U_22
_atom_site_aniso_U_33
_atom_site_aniso_U_23
_atom_site_aniso_U_13
_atom_site_aniso_U_12
Zn1 0.03380(19) 0.02368(17) 0.03470(19) -0.00169(13) 0.01900(15) -0.00222(13)
Zn2 0.0285(2) 0.0226(2) 0.0302(2) -0.00141(17) 0.01539(19) 0.00228(17)
N1 0.0319(12) 0.0325(12) 0.0367(13) 0.0002(10) 0.0192(11) -0.0021(10)
N2 0.0320(12) 0.0257(11) 0.0347(12) 0.0002(9) 0.0181(10) 0.0013(9)
O1 0.0378(11) 0.0217(9) 0.0405(11) -0.0083(8) 0.0236(9) -0.0047(8)
O2 0.0423(11) 0.0245(9) 0.0331(10) 0.0027(8) 0.0181(9) 0.0068(8)
O3 0.0485(12) 0.0370(11) 0.0467(12) 0.0066(9) 0.0227(10) 0.0027(9)
O4 0.0479(12) 0.0364(11) 0.0323(10) -0.0022(9) 0.0164(9) -0.0062(9)
O5 0.0418(11) 0.0263(9) 0.0394(11) -0.0074(8) 0.0164(9) 0.0003(8)
O6 0.0548(13) 0.0258(9) 0.0311(11) -0.0007(8) 0.0107(9) 0.0024(9)
C1 0.0306(14) 0.0227(12) 0.0348(15) 0.0000(11) 0.0172(12) -0.0073(11)
C2 0.0312(14) 0.0261(13) 0.0384(15) -0.0009(12) 0.0139(12) -0.0007(11)
C3 0.0329(14) 0.0199(12) 0.0288(13) 0.0040(10) 0.0111(11) 0.0019(11)
C4 0.0355(15) 0.0239(12) 0.0313(14) 0.0032(11) 0.0179(12) 0.0057(11)
C5 0.0402(15) 0.0202(12) 0.0273(13) 0.0024(10) 0.0129(12) 0.0043(11)
C6 0.0347(15) 0.0248(13) 0.0292(14) 0.0024(11) 0.0111(12) -0.0041(11)
C7 0.0297(14) 0.0302(13) 0.0251(13) 0.0030(11) 0.0101(11) 0.0034(11)
C8 0.0338(15) 0.0225(13) 0.0317(14) -0.0018(11) 0.0144(12) 0.0048(11)
C9 0.0538(18) 0.0228(13) 0.0322(15) -0.0001(11) 0.0215(14) 0.0013(12)
C10 0.0255(13) 0.0218(12) 0.0348(14) -0.0013(11) 0.0172(11) -0.0030(10)
C11 0.0308(15) 0.0448(16) 0.0375(16) -0.0028(13) 0.0144(13) -0.0031(13)
C12 0.0253(14) 0.0390(15) 0.0369(15) -0.0004(13) 0.0174(12) 0.0075(12)
C13 0.0395(16) 0.0384(16) 0.0555(19) 0.0096(14) 0.0265(15) 0.0082(13)
C14 0.0414(17) 0.0395(16) 0.0577(19) 0.0161(15) 0.0305(15) 0.0062(14)
C15 0.0308(15) 0.0343(14) 0.0282(14) -0.0022(11) 0.0129(12) -0.0025(11)
C16 0.0503(19) 0.0335(15) 0.057(2) 0.0090(14) 0.0362(17) 0.0085(14)
C17 0.0510(19) 0.0372(16) 0.0476(18) 0.0077(14) 0.0296(16) 0.0002(14)
C18 0.0435(17) 0.0271(14) 0.0461(17) 0.0020(12) 0.0254(14) -0.0013(12)
C19 0.0398(16) 0.0278(14) 0.0474(17) 0.0000(12) 0.0265(14) 0.0036(12)
C20 0.0317(14) 0.0321(14) 0.0328(15) 0.0004(12) 0.0151(12) 0.0001(12)
C21 0.0437(18) 0.0393(16) 0.058(2) 0.0171(15) 0.0294(16) 0.0047(14)
C22 0.0419(17) 0.0328(15) 0.061(2) 0.0106(14) 0.0286(16) 0.0105(13)

loop_
_atom_type_symbol
_atom_type_description
_atom_type_scat_dispersion_real
_atom_type_scat_dispersion_imag
_atom_type_scat_source
C C 0.0033 0.0016 'International Tables Vol C Tables 4.2.6.8 and 6.1.1.4'
H H 0.0000 0.0000 'International Tables Vol C Tables 4.2.6.8 and 6.1.1.4'
N N 0.0061 0.0033 'International Tables Vol C Tables 4.2.6.8 and 6.1.1.4'
O O 0.0106 0.0060 'International Tables Vol C Tables 4.2.6.8 and 6.1.1.4'
Zn Zn 0.2839 1.4301 'International Tables Vol C Tables 4.2.6.8 and 6.1.1.4'

loop_
_geom_angle_atom_site_label_1
_geom_angle_atom_site_label_2
_geom_angle_atom_site_label_3
_geom_angle
_geom_angle_site_symmetry_1
_geom_angle_site_symmetry_3
O1 Zn1 O4 109.29(8) 1_565 4_565
O1 Zn1 O6 111.22(8) 1_565 .
O4 Zn1 O6 103.66(8) 4_565 .
O1 Zn1 N1 112.34(8) 1_565 .
O4 Zn1 N1 112.34(9) 4_565 .
O6 Zn1 N1 107.66(8) . .
O5 Zn2 O5 180.0 3_766 .
O5 Zn2 O2 86.90(7) 3_766 1_565
O5 Zn2 O2 93.10(7) . 1_565
O5 Zn2 O2 93.10(7) 3_766 3_756
O5 Zn2 O2 86.90(7) . 3_756
O2 Zn2 O2 179.998(1) 1_565 3_756
O5 Zn2 N2 93.46(8) 3_766 3_666
O5 Zn2 N2 86.54(8) . 3_666
O2 Zn2 N2 88.00(7) 1_565 3_666
O2 Zn2 N2 92.00(7) 3_756 3_666
O5 Zn2 N2 86.54(8) 3_766 1_655
O5 Zn2 N2 93.46(8) . 1_655
O2 Zn2 N2 92.00(7) 1_565 1_655
O2 Zn2 N2 88.00(7) 3_756 1_655
N2 Zn2 N2 179.998(1) 3_666 1_655
C13 N1 C17 116.0(2) . .
C13 N1 Zn1 121.32(18) . .
C17 N1 Zn1 122.65(18) . .
C18 N2 C22 116.1(2) . .
C18 N2 Zn2 120.76(17) . 1_455
C22 N2 Zn2 123.16(18) . 1_455
C10 O1 Zn1 124.34(15) . 1_545
C10 O2 Zn2 131.06(16) . 1_545
C12 O4 Zn1 112.29(17) . 4_566
C1 O5 Zn2 146.28(18) . .
C1 O6 Zn1 109.44(16) . .
O5 C1 O6 121.0(2) . .
O5 C1 C2 121.0(2) . .
O6 C1 C2 117.9(2) . .
C1 C2 C3 110.0(2) . .
C1 C2 H2A 109.7 . .
C3 C2 H2A 109.7 . .
C1 C2 H2B 109.7 . .
C3 C2 H2B 109.7 . .
H2A C2 H2B 108.2 . .
C8 C3 C4 119.2(2) . .
C8 C3 C2 120.7(2) . .
C4 C3 C2 120.1(2) . .
C3 C4 C5 120.5(2) . .
C3 C4 H4 119.7 . .
C5 C4 H4 119.7 . .
C6 C5 C4 119.2(2) . .
C6 C5 C9 121.9(2) . .
C4 C5 C9 118.9(2) . .
C5 C6 C7 121.4(2) . .
C5 C6 H6 119.3 . .
C7 C6 H6 119.3 . .
C6 C7 C8 118.3(2) . .
C6 C7 C11 120.9(2) . .
C8 C7 C11 120.7(2) . .
C3 C8 C7 121.4(2) . .
C3 C8 H8 119.3 . .
C7 C8 H8 119.3 . .
C10 C9 C5 117.6(2) . .
C10 C9 H9A 107.9 . .
C5 C9 H9A 107.9 . .
C10 C9 H9B 107.9 . .
C5 C9 H9B 107.9 . .
H9A C9 H9B 107.2 . .
O2 C10 O1 125.0(2) . .
O2 C10 C9 120.3(2) . .
O1 C10 C9 114.6(2) . .
C12 C11 C7 114.6(2) . .
C12 C11 H11A 108.6 . .
C7 C11 H11A 108.6 . .
C12 C11 H11B 108.6 . .
C7 C11 H11B 108.6 . .
H11A C11 H11B 107.6 . .
O3 C12 O4 123.7(3) . .
O3 C12 C11 120.0(3) . .
O4 C12 C11 116.2(2) . .
N1 C13 C14 123.8(3) . .
N1 C13 H13 118.1 . .
C14 C13 H13 118.1 . .
C13 C14 C15 120.4(3) . .
C13 C14 H14 119.8 . .
C15 C14 H14 119.8 . .
C14 C15 C16 115.4(2) . .
C14 C15 C20 122.4(2) . .
C16 C15 C20 122.2(2) . .
C17 C16 C15 120.9(3) . .
C17 C16 H16 119.5 . .
C15 C16 H16 119.5 . .
N1 C17 C16 123.4(3) . .
N1 C17 H17 118.3 . .
C16 C17 H17 118.3 . .
N2 C18 C19 123.8(2) . .
N2 C18 H18 118.1 . .
C19 C18 H18 118.1 . .
C18 C19 C20 120.2(2) . .
C18 C19 H19 119.9 . .
C20 C19 H19 119.9 . .
C19 C20 C21 116.0(2) . .
C19 C20 C15 121.3(2) . .
C21 C20 C15 122.7(2) . .
C22 C21 C20 119.9(3) . .
C22 C21 H21 120.0 . .
C20 C21 H21 120.0 . .
N2 C22 C21 124.0(3) . .
N2 C22 H22 118.0 . .
C21 C22 H22 118.0 . .

loop_
_geom_bond_atom_site_label_1
_geom_bond_atom_site_label_2
_geom_bond_distance
_geom_bond_site_symmetry_2
Zn1 O1 1.9367(17) 1_565
Zn1 O4 1.9499(19) 4_565
Zn1 O6 1.9744(19) .
Zn1 N1 2.057(2) .
Zn2 O5 2.1131(18) 3_766
Zn2 O5 2.1131(18) .
Zn2 O2 2.1197(17) 1_565
Zn2 O2 2.1197(17) 3_756
Zn2 N2 2.126(2) 3_666
Zn2 N2 2.126(2) 1_655
N1 C13 1.326(3) .
N1 C17 1.340(4) .
N2 C18 1.339(3) .
N2 C22 1.341(3) .
N2 Zn2 2.126(2) 1_455
O1 C10 1.265(3) .
O1 Zn1 1.9367(17) 1_545
O2 C10 1.239(3) .
O2 Zn2 2.1197(17) 1_545
O3 C12 1.231(3) .
O4 C12 1.276(3) .
O4 Zn1 1.9500(19) 4_566
O5 C1 1.243(3) .
O6 C1 1.268(3) .
C1 C2 1.504(3) .
C2 C3 1.511(3) .
C2 H2A 0.9700 .
C2 H2B 0.9700 .
C3 C8 1.375(3) .
C3 C4 1.387(3) .
C4 C5 1.387(4) .
C4 H4 0.9300 .
C5 C6 1.376(3) .
C5 C9 1.511(3) .
C6 C7 1.386(3) .
C6 H6 0.9300 .
C7 C8 1.387(4) .
C7 C11 1.513(4) .
C8 H8 0.9300 .
C9 C10 1.509(3) .
C9 H9A 0.9700 .
C9 H9B 0.9700 .
C11 C12 1.512(4) .
C11 H11A 0.9700 .
C11 H11B 0.9700 .
C13 C14 1.368(4) .
C13 H13 0.9300 .
C14 C15 1.382(4) .
C14 H14 0.9300 .
C15 C16 1.385(4) .
C15 C20 1.474(4) .
C16 C17 1.357(4) .
C16 H16 0.9300 .
C17 H17 0.9300 .
C18 C19 1.365(3) .
C18 H18 0.9300 .
C19 C20 1.393(4) .
C19 H19 0.9300 .
C20 C21 1.397(4) .
C21 C22 1.363(4) .
C21 H21 0.9300 .
C22 H22 0.9300 .

loop_
_geom_torsion_atom_site_label_1
_geom_torsion_atom_site_label_2
_geom_torsion_atom_site_label_3
_geom_torsion_atom_site_label_4
_geom_torsion
_geom_torsion_site_symmetry_1
O1 Zn1 N1 C13 -122.1(2) 1_565
O4 Zn1 N1 C13 114.1(2) 4_565
O6 Zn1 N1 C13 0.6(2) .
O1 Zn1 N1 C17 56.1(3) 1_565
O4 Zn1 N1 C17 -67.7(2) 4_565
O6 Zn1 N1 C17 178.8(2) .
O2 Zn2 O5 C1 116.9(3) 1_565
O2 Zn2 O5 C1 -63.1(3) 3_756
N2 Zn2 O5 C1 -155.3(3) 3_666
N2 Zn2 O5 C1 24.7(3) 1_655
O1 Zn1 O6 C1 55.32(18) 1_565
O4 Zn1 O6 C1 172.65(16) 4_565
N1 Zn1 O6 C1 -68.15(18) .
Zn2 O5 C1 O6 -123.2(3) .
Zn2 O5 C1 C2 59.1(4) .
Zn1 O6 C1 O5 5.2(3) .
Zn1 O6 C1 C2 -177.09(16) .
O5 C1 C2 C3 112.6(3) .
O6 C1 C2 C3 -65.1(3) .
C1 C2 C3 C8 -62.4(3) .
C1 C2 C3 C4 116.4(3) .
C8 C3 C4 C5 0.4(4) .
C2 C3 C4 C5 -178.5(2) .
C3 C4 C5 C6 0.6(4) .
C3 C4 C5 C9 178.4(2) .
C4 C5 C6 C7 -0.7(4) .
C9 C5 C6 C7 -178.4(2) .
C5 C6 C7 C8 -0.3(4) .
C5 C6 C7 C11 177.6(2) .
C4 C3 C8 C7 -1.4(4) .
C2 C3 C8 C7 177.4(2) .
C6 C7 C8 C3 1.4(4) .
C11 C7 C8 C3 -176.5(2) .
C6 C5 C9 C10 -70.2(4) .
C4 C5 C9 C10 112.1(3) .
Zn2 O2 C10 O1 5.7(4) 1_545
Zn2 O2 C10 C9 -172.16(17) 1_545
Zn1 O1 C10 O2 77.7(3) 1_545
Zn1 O1 C10 C9 -104.3(2) 1_545
C5 C9 C10 O2 -2.3(4) .
C5 C9 C10 O1 179.6(2) .
C6 C7 C11 C12 116.3(3) .
C8 C7 C11 C12 -65.8(3) .
Zn1 O4 C12 O3 5.7(3) 4_566
Zn1 O4 C12 C11 -176.56(17) 4_566
C7 C11 C12 O3 -110.6(3) .
C7 C11 C12 O4 71.6(3) .
C17 N1 C13 C14 -0.1(5) .
Zn1 N1 C13 C14 178.2(2) .
N1 C13 C14 C15 -0.5(5) .
C13 C14 C15 C16 0.3(4) .
C13 C14 C15 C20 179.2(3) .
C14 C15 C16 C17 0.3(4) .
C20 C15 C16 C17 -178.5(3) .
C13 N1 C17 C16 0.8(5) .
Zn1 N1 C17 C16 -177.5(2) .
C15 C16 C17 N1 -1.0(5) .
C22 N2 C18 C19 -2.2(4) .
Zn2 N2 C18 C19 176.1(2) 1_455
N2 C18 C19 C20 0.2(5) .
C18 C19 C20 C21 2.1(4) .
C18 C19 C20 C15 -176.8(3) .
C14 C15 C20 C19 -6.8(4) .
C16 C15 C20 C19 172.0(3) .
C14 C15 C20 C21 174.4(3) .
C16 C15 C20 C21 -6.8(4) .
C19 C20 C21 C22 -2.3(4) .
C15 C20 C21 C22 176.6(3) .
C18 N2 C22 C21 2.0(4) .
Zn2 N2 C22 C21 -176.3(2) 1_455
C20 C21 C22 N2 0.2(5) .
